data_2105387
loop_
_publ_author_name
'Rumpel, H.'
'Schwarzmann, E.'
'Jones, P.G.'
'Sheldrick, G.M.'

_publ_section_title
;
 Gold(III) chloride oxide
;
_journal_name_full 'Acta Crystallographica B (24,1968-38,1982)'
_journal_page_first 2380
_journal_page_last 2381
_journal_paper_doi 10.1107/S0567740879009365
_journal_volume 35
_journal_year 1979
_chemical_formula_sum 'Au Cl O'
_space_group_IT_number 148
_symmetry_space_group_name_Hall '-P 3*'
_symmetry_space_group_name_H-M 'R -3 :R'
_cell_angle_alpha 113.45
_cell_angle_beta 113.45
_cell_angle_gamma 113.45
_cell_formula_units_Z 6
_cell_length_a 8.148
_cell_length_b 8.148
_cell_length_c 8.148
_cell_volume 341.640
_citation_journal_id_ASTM ACBCAR
_cod_data_source_file gold_132.cif
_cod_data_source_block Au1Cl1O1
_cod_original_cell_volume 341.64
_cod_original_sg_symbol_Hall '-R 3 (-y+z,x+z,-x+y+z)'
_cod_original_formula_sum 'Au1 Cl1 O1'
_cod_database_code 2105387

loop_
_symmetry_equiv_pos_as_xyz
x,y,z
z,x,y
y,z,x
-x,-y,-z
-z,-x,-y
-y,-z,-x

loop_
_atom_site_label
_atom_site_type_symbol
_atom_site_fract_x
_atom_site_fract_y
_atom_site_fract_z
_atom_site_occupancy
_atom_site_U_iso_or_equiv
O1 O-2 0.6949 0.1318 0.5349 1 0.0
Au1 Au+3 0.76745 0.2967 0.41521 1 0.0
Cl1 Cl-1 0.3778 0.0835 0.1283 1 0.0
